data_1551738
loop_
_publ_author_name
'KAPOOR, Kamini'
'GUPTA, Vivek K.'
'SHAH, Bhahwal A.'
'ANDOTRA, Samar S.'
'TANEJA, Subhash C.'

_publ_section_title
;
 Crystal Structure of
 3,8-Dibromo-3-(bromomethyl)-3,3a,4,5,6,6a-hexahydro-6a-hydroxy-6,9a-dimethylazuleno[4,5-b]furan-2,9-dione---A
 Sesquiterpene Lactone
;
_journal_name_full 'X-ray Structure Analysis Online'
_journal_page_first 67
_journal_paper_doi 10.2116/xraystruct.27.67
_journal_volume 27
_journal_year 2011
_chemical_formula_moiety 'C15 H17 Br3 O4'
_chemical_formula_sum 'C15 H17 Br3 O4'
_chemical_formula_weight 501.02
_chemical_name_systematic
;
 5,10-dimethyl-1-hydroxy-3,11,13-tribromo
-hexahydroazulino[6,7-b] furan-4,12-dione
;
_space_group_IT_number 4
_space_group_name_Hall 'P 2yb'
_space_group_name_H-M_alt 'P 1 21 1'
_symmetry_cell_setting monoclinic
_symmetry_space_group_name_Hall 'P 2yb'
_symmetry_space_group_name_H-M 'P 1 21 1'
_atom_sites_solution_hydrogens geom
_atom_sites_solution_primary direct
_atom_sites_solution_secondary difmap
_audit_creation_method SHELXL-97
_cell_angle_alpha 90.00
_cell_angle_beta 109.246(9)
_cell_angle_gamma 90.00
_cell_formula_units_Z 2
_cell_length_a 7.9170(6)
_cell_length_b 10.7305(6)
_cell_length_c 10.4145(8)
_cell_measurement_reflns_used 3802
_cell_measurement_temperature 293(2)
_cell_measurement_theta_max 28.8683
_cell_measurement_theta_min 3.7901
_cell_volume 835.30(11)
_computing_cell_refinement 'CrysAlisPro,Oxford Diff.Ltd,Ver 1.171.34.40'
_computing_data_collection 'CrysAlisPro,Oxford Diff.Ltd,Ver 1.171.34.40'
_computing_data_reduction 'CrysAlisPro,Oxford Diff.Ltd,Ver 1.171.34.40'
_computing_molecular_graphics 'ORTEP3 (Farrugia, 1997)'
_computing_publication_material 'PLATON(Spek,1999)& PARST(1995)'
_computing_structure_refinement 'SHELXL-97 (Sheldrick, 1997)'
_computing_structure_solution 'SHELXS-97 (Sheldrick, 1997)'
_diffrn_ambient_temperature 293(2)
_diffrn_detector_area_resol_mean 16.1049
_diffrn_measured_fraction_theta_full 0.992
_diffrn_measured_fraction_theta_max 0.992
_diffrn_measurement_device_type 'Xcalibur, Sapphire3'
_diffrn_measurement_method 'omega scans'
_diffrn_radiation_monochromator graphite
_diffrn_radiation_source 'fine-focus sealed tube'
_diffrn_radiation_type MoK\a
_diffrn_radiation_wavelength 0.71073
_diffrn_reflns_av_R_equivalents 0.0450
_diffrn_reflns_av_sigmaI/netI 0.0660
_diffrn_reflns_limit_h_max 9
_diffrn_reflns_limit_h_min -9
_diffrn_reflns_limit_k_max 12
_diffrn_reflns_limit_k_min -12
_diffrn_reflns_limit_l_max 12
_diffrn_reflns_limit_l_min -12
_diffrn_reflns_number 6651
_diffrn_reflns_theta_full 25.00
_diffrn_reflns_theta_max 25.00
_diffrn_reflns_theta_min 3.93
_exptl_absorpt_coefficient_mu 7.258
_exptl_absorpt_correction_T_max 1.00000
_exptl_absorpt_correction_T_min 0.28321
_exptl_absorpt_correction_type multi-scan
_exptl_absorpt_process_details 'Crys Alis Red'
_exptl_crystal_colour 'light brown'
_exptl_crystal_density_diffrn 1.992
_exptl_crystal_density_method 'not measured'
_exptl_crystal_description Block
_exptl_crystal_F_000 488
_exptl_crystal_size_max 0.30
_exptl_crystal_size_mid 0.20
_exptl_crystal_size_min 0.15
_refine_diff_density_max 0.448
_refine_diff_density_min -0.760
_refine_diff_density_rms 0.106
_refine_ls_abs_structure_details 'Flack H D (1983), Acta Cryst. A39, 876-881'
_refine_ls_abs_structure_Flack 0.030(17)
_refine_ls_extinction_method none
_refine_ls_goodness_of_fit_ref 1.001
_refine_ls_hydrogen_treatment constr
_refine_ls_matrix_type full
_refine_ls_number_parameters 199
_refine_ls_number_reflns 2839
_refine_ls_number_restraints 1
_refine_ls_restrained_S_all 1.001
_refine_ls_R_factor_all 0.0644
_refine_ls_R_factor_gt 0.0479
_refine_ls_shift/su_max 0.001
_refine_ls_shift/su_mean 0.000
_refine_ls_structure_factor_coef Fsqd
_refine_ls_weighting_details 'calc w=1/[\s^2^(Fo^2^)+(0.0623P)^2^+0.0000P] where P=(Fo^2^+2Fc^2^)/3'
_refine_ls_weighting_scheme calc
_refine_ls_wR_factor_gt 0.1064
_refine_ls_wR_factor_ref 0.1131
_reflns_number_gt 2342
_reflns_number_total 2839
_reflns_threshold_expression >2sigma(I)
_cod_data_source_file 27_67_1.cif
_cod_data_source_block bhaw5
_cod_original_cell_volume 835.30(10)
_cod_original_sg_symbol_H-M P21
_cod_database_code 1551738

loop_
_symmetry_equiv_pos_as_xyz
'x, y, z'
'-x, y+1/2, -z'

loop_
_atom_site_label
_atom_site_type_symbol
_atom_site_fract_x
_atom_site_fract_y
_atom_site_fract_z
_atom_site_U_iso_or_equiv
_atom_site_adp_type
_atom_site_occupancy
_atom_site_symmetry_multiplicity
_atom_site_calc_flag
_atom_site_refinement_flags
Br1 Br 0.47552(17) 0.27442(9) 1.15379(11) 0.0566(3) Uani 1 1 d .
Br2 Br 0.89887(13) -0.15561(7) 0.66246(9) 0.0417(3) Uani 1 1 d .
Br3 Br 0.90413(14) 0.02553(10) 0.37513(9) 0.0469(3) Uani 1 1 d .
O1 O 0.9944(7) 0.0765(5) 0.8877(5) 0.0300(13) Uani 1 1 d .
O2 O 1.2492(7) 0.0302(6) 0.8469(6) 0.0371(13) Uani 1 1 d .
O3 O 0.7479(9) 0.0805(6) 1.0732(6) 0.0482(17) Uani 1 1 d .
O4 O 0.4528(7) 0.1595(6) 0.7070(6) 0.0385(14) Uani 1 1 d .
H4 H 0.4478 0.1048 0.7607 0.058 Uiso 1 1 calc R
C1 C 0.5633(11) 0.2596(7) 0.7799(8) 0.0270(17) Uani 1 1 d .
C2 C 0.4776(14) 0.3113(8) 0.8815(10) 0.044(2) Uani 1 1 d .
H2 H 0.3904 0.3730 0.8620 0.052 Uiso 1 1 calc R
C3 C 0.5463(12) 0.2550(8) 1.0014(9) 0.035(2) Uani 1 1 d .
C4 C 0.6883(11) 0.1678(8) 0.9978(8) 0.0309(19) Uani 1 1 d .
C5 C 0.7413(10) 0.2060(6) 0.8743(7) 0.0211(16) Uani 1 1 d .
C6 C 0.8055(10) 0.0948(7) 0.8089(7) 0.0222(16) Uani 1 1 d .
H6 H 0.7394 0.0206 0.8197 0.027 Uiso 1 1 calc R
C7 C 0.7952(9) 0.1031(7) 0.6573(7) 0.0214(16) Uani 1 1 d .
H7 H 0.6862 0.0613 0.6004 0.026 Uiso 1 1 calc R
C8 C 0.8027(12) 0.2327(7) 0.6024(8) 0.031(2) Uani 1 1 d .
H8A H 0.8467 0.2276 0.5259 0.037 Uiso 1 1 calc R
H8B H 0.8863 0.2829 0.6723 0.037 Uiso 1 1 calc R
C9 C 0.6166(12) 0.2971(8) 0.5558(9) 0.036(2) Uani 1 1 d .
H9A H 0.6171 0.3618 0.4909 0.043 Uiso 1 1 calc R
H9B H 0.5275 0.2360 0.5086 0.043 Uiso 1 1 calc R
C10 C 0.5592(12) 0.3552(9) 0.6690(9) 0.041(2) Uani 1 1 d .
H10 H 0.4324 0.3757 0.6259 0.049 Uiso 1 1 calc R
C11 C 0.9583(9) 0.0237(7) 0.6614(7) 0.0218(16) Uani 1 1 d .
C12 C 1.0904(12) 0.0418(8) 0.8072(8) 0.0315(19) Uani 1 1 d .
C13 C 1.0549(10) 0.0467(8) 0.5604(7) 0.0292(19) Uani 1 1 d .
H13A H 1.1553 -0.0103 0.5792 0.035 Uiso 1 1 calc R
H13B H 1.1022 0.1309 0.5723 0.035 Uiso 1 1 calc R
C14 C 0.8920(11) 0.3017(7) 0.9344(9) 0.033(2) Uani 1 1 d .
H14A H 0.8470 0.3699 0.9733 0.050 Uiso 1 1 calc R
H14B H 0.9340 0.3323 0.8637 0.050 Uiso 1 1 calc R
H14C H 0.9889 0.2625 1.0037 0.050 Uiso 1 1 calc R
C15 C 0.6513(16) 0.4812(8) 0.7219(11) 0.059(3) Uani 1 1 d .
H15A H 0.6430 0.5347 0.6462 0.089 Uiso 1 1 calc R
H15B H 0.7750 0.4670 0.7732 0.089 Uiso 1 1 calc R
H15C H 0.5932 0.5200 0.7792 0.089 Uiso 1 1 calc R

loop_
_atom_site_aniso_label
_atom_site_aniso_U_11
_atom_site_aniso_U_22
_atom_site_aniso_U_33
_atom_site_aniso_U_23
_atom_site_aniso_U_13
_atom_site_aniso_U_12
Br1 0.0904(8) 0.0502(6) 0.0519(7) -0.0023(5) 0.0541(6) -0.0008(6)
Br2 0.0597(6) 0.0239(4) 0.0446(5) -0.0020(4) 0.0215(5) 0.0006(4)
Br3 0.0519(6) 0.0564(6) 0.0334(5) -0.0050(4) 0.0157(4) -0.0008(5)
O1 0.031(3) 0.037(3) 0.022(3) -0.002(2) 0.009(2) 0.007(3)
O2 0.016(3) 0.054(3) 0.039(3) 0.010(3) 0.005(2) 0.006(3)
O3 0.067(5) 0.049(4) 0.029(3) 0.012(3) 0.017(3) 0.011(3)
O4 0.031(3) 0.049(3) 0.031(3) 0.004(3) 0.005(3) -0.006(3)
C1 0.030(4) 0.030(4) 0.025(4) -0.003(4) 0.015(4) 0.002(4)
C2 0.051(6) 0.046(6) 0.045(6) -0.001(4) 0.031(5) 0.001(4)
C3 0.044(6) 0.041(5) 0.026(5) -0.007(4) 0.020(4) -0.005(4)
C4 0.032(5) 0.033(5) 0.026(5) -0.013(4) 0.009(4) -0.003(4)
C5 0.019(4) 0.018(3) 0.022(4) -0.001(3) 0.000(3) -0.002(3)
C6 0.025(4) 0.022(4) 0.021(4) 0.009(3) 0.009(3) 0.004(3)
C7 0.015(4) 0.031(4) 0.016(4) -0.004(3) 0.004(3) -0.001(3)
C8 0.046(5) 0.028(4) 0.033(5) 0.005(3) 0.031(4) 0.008(4)
C9 0.043(5) 0.040(5) 0.027(5) 0.011(4) 0.013(4) 0.010(4)
C10 0.046(5) 0.048(5) 0.042(5) 0.011(5) 0.033(4) 0.024(5)
C11 0.025(4) 0.016(3) 0.024(4) -0.004(3) 0.008(3) 0.001(3)
C12 0.041(5) 0.026(4) 0.030(4) 0.005(4) 0.014(4) -0.001(4)
C13 0.023(4) 0.042(5) 0.022(4) -0.001(4) 0.006(3) 0.006(4)
C14 0.031(5) 0.030(5) 0.038(5) -0.015(4) 0.011(4) -0.005(4)
C15 0.093(9) 0.029(5) 0.069(7) 0.011(5) 0.044(7) 0.017(5)

loop_
_atom_type_symbol
_atom_type_description
_atom_type_scat_dispersion_real
_atom_type_scat_dispersion_imag
_atom_type_scat_source
C C 0.0033 0.0016 'International Tables Vol C Tables 4.2.6.8 and 6.1.1.4'
H H 0.0000 0.0000 'International Tables Vol C Tables 4.2.6.8 and 6.1.1.4'
O O 0.0106 0.0060 'International Tables Vol C Tables 4.2.6.8 and 6.1.1.4'
Br Br -0.2901 2.4595 'International Tables Vol C Tables 4.2.6.8 and 6.1.1.4'

loop_
_geom_angle_atom_site_label_1
_geom_angle_atom_site_label_2
_geom_angle_atom_site_label_3
_geom_angle
C12 O1 C6 111.6(6)
C1 O4 H4 109.5
O4 C1 C2 107.7(6)
O4 C1 C10 104.1(7)
C2 C1 C10 111.9(7)
O4 C1 C5 109.1(6)
C2 C1 C5 102.3(7)
C10 C1 C5 121.2(7)
C3 C2 C1 110.3(8)
C3 C2 H2 124.9
C1 C2 H2 124.9
C2 C3 C4 110.0(7)
C2 C3 Br1 127.2(7)
C4 C3 Br1 122.7(6)
O3 C4 C3 127.6(8)
O3 C4 C5 126.4(7)
C3 C4 C5 105.9(7)
C14 C5 C6 111.8(6)
C14 C5 C4 103.1(6)
C6 C5 C4 112.6(6)
C14 C5 C1 115.7(6)
C6 C5 C1 111.9(6)
C4 C5 C1 100.9(6)
O1 C6 C5 106.3(6)
O1 C6 C7 106.2(6)
C5 C6 C7 119.3(6)
O1 C6 H6 108.2
C5 C6 H6 108.2
C7 C6 H6 108.2
C8 C7 C11 112.5(6)
C8 C7 C6 116.2(6)
C11 C7 C6 100.3(5)
C8 C7 H7 109.2
C11 C7 H7 109.2
C6 C7 H7 109.2
C7 C8 C9 112.0(7)
C7 C8 H8A 109.2
C9 C8 H8A 109.2
C7 C8 H8B 109.2
C9 C8 H8B 109.2
H8A C8 H8B 107.9
C10 C9 C8 115.7(7)
C10 C9 H9A 108.4
C8 C9 H9A 108.4
C10 C9 H9B 108.4
C8 C9 H9B 108.4
H9A C9 H9B 107.4
C9 C10 C1 111.6(7)
C9 C10 C15 113.9(8)
C1 C10 C15 115.1(8)
C9 C10 H10 105.0
C1 C10 H10 105.0
C15 C10 H10 105.0
C13 C11 C7 120.3(6)
C13 C11 C12 109.3(6)
C7 C11 C12 104.4(6)
C13 C11 Br2 109.7(5)
C7 C11 Br2 109.9(5)
C12 C11 Br2 101.6(5)
O2 C12 O1 123.8(7)
O2 C12 C11 128.4(7)
O1 C12 C11 107.8(7)
C11 C13 Br3 113.0(5)
C11 C13 H13A 109.0
Br3 C13 H13A 109.0
C11 C13 H13B 109.0
Br3 C13 H13B 109.0
H13A C13 H13B 107.8
C5 C14 H14A 109.5
C5 C14 H14B 109.5
H14A C14 H14B 109.5
C5 C14 H14C 109.5
H14A C14 H14C 109.5
H14B C14 H14C 109.5
C10 C15 H15A 109.5
C10 C15 H15B 109.5
H15A C15 H15B 109.5
C10 C15 H15C 109.5
H15A C15 H15C 109.5
H15B C15 H15C 109.5

loop_
_geom_bond_atom_site_label_1
_geom_bond_atom_site_label_2
_geom_bond_distance
Br1 C3 1.860(8)
Br2 C11 1.982(8)
Br3 C13 1.918(7)
O1 C12 1.356(10)
O1 C6 1.463(9)
O2 C12 1.193(9)
O3 C4 1.214(10)
O4 C1 1.435(10)
O4 H4 0.8200
C1 C2 1.536(11)
C1 C10 1.537(11)
C1 C5 1.539(11)
C2 C3 1.331(13)
C2 H2 0.9300
C3 C4 1.473(12)
C4 C5 1.534(11)
C5 C14 1.542(10)
C5 C6 1.541(10)
C6 C7 1.556(10)
C6 H6 0.9800
C7 C8 1.512(11)
C7 C11 1.535(10)
C7 H7 0.9800
C8 C9 1.553(11)
C8 H8A 0.9700
C8 H8B 0.9700
C9 C10 1.529(12)
C9 H9A 0.9700
C9 H9B 0.9700
C10 C15 1.548(14)
C10 H10 0.9800
C11 C13 1.511(10)
C11 C12 1.546(10)
C13 H13A 0.9700
C13 H13B 0.9700
C14 H14A 0.9600
C14 H14B 0.9600
C14 H14C 0.9600
C15 H15A 0.9600
C15 H15B 0.9600
C15 H15C 0.9600

loop_
_geom_torsion_atom_site_label_1
_geom_torsion_atom_site_label_2
_geom_torsion_atom_site_label_3
_geom_torsion_atom_site_label_4
_geom_torsion
O4 C1 C2 C3 92.6(9)
C10 C1 C2 C3 -153.6(8)
C5 C1 C2 C3 -22.4(9)
C1 C2 C3 C4 3.3(10)
C1 C2 C3 Br1 -174.7(6)
C2 C3 C4 O3 -160.1(9)
Br1 C3 C4 O3 18.0(13)
C2 C3 C4 C5 17.5(10)
Br1 C3 C4 C5 -164.4(6)
O3 C4 C5 C14 -92.4(9)
C3 C4 C5 C14 90.0(7)
O3 C4 C5 C6 28.3(11)
C3 C4 C5 C6 -149.4(6)
O3 C4 C5 C1 147.7(8)
C3 C4 C5 C1 -29.9(8)
O4 C1 C5 C14 166.2(6)
C2 C1 C5 C14 -79.9(8)
C10 C1 C5 C14 45.4(10)
O4 C1 C5 C6 36.6(8)
C2 C1 C5 C6 150.5(6)
C10 C1 C5 C6 -84.2(8)
O4 C1 C5 C4 -83.4(7)
C2 C1 C5 C4 30.5(7)
C10 C1 C5 C4 155.8(7)
C12 O1 C6 C5 -143.4(6)
C12 O1 C6 C7 -15.3(8)
C14 C5 C6 O1 32.2(8)
C4 C5 C6 O1 -83.3(7)
C1 C5 C6 O1 163.8(6)
C14 C5 C6 C7 -87.6(8)
C4 C5 C6 C7 156.8(6)
C1 C5 C6 C7 43.9(9)
O1 C6 C7 C8 -93.5(7)
C5 C6 C7 C8 26.4(10)
O1 C6 C7 C11 28.0(7)
C5 C6 C7 C11 147.9(6)
C11 C7 C8 C9 161.9(6)
C6 C7 C8 C9 -83.3(8)
C7 C8 C9 C10 80.5(9)
C8 C9 C10 C1 -55.6(10)
C8 C9 C10 C15 76.9(9)
O4 C1 C10 C9 -54.8(9)
C2 C1 C10 C9 -170.9(8)
C5 C1 C10 C9 68.4(10)
O4 C1 C10 C15 173.3(7)
C2 C1 C10 C15 57.2(10)
C5 C1 C10 C15 -63.5(10)
C8 C7 C11 C13 -28.9(9)
C6 C7 C11 C13 -152.9(6)
C8 C7 C11 C12 94.1(7)
C6 C7 C11 C12 -30.0(7)
C8 C7 C11 Br2 -157.7(5)
C6 C7 C11 Br2 78.3(6)
C6 O1 C12 O2 174.4(8)
C6 O1 C12 C11 -4.7(8)
C13 C11 C12 O2 -26.1(11)
C7 C11 C12 O2 -156.0(8)
Br2 C11 C12 O2 89.8(9)
C13 C11 C12 O1 152.9(6)
C7 C11 C12 O1 23.0(8)
Br2 C11 C12 O1 -91.2(6)
C7 C11 C13 Br3 -60.0(8)
C12 C11 C13 Br3 179.5(5)
Br2 C11 C13 Br3 68.9(6)
